data_7126415
loop_
_publ_author_name
'Li, Kuofei'
'Zhu, Yunhui'
'Yao, Bing'
'Chen, Yuannan'
'Deng, Hao'
'Zhang, Qisheng'
'Zhan, Hongmei'
'Xie, Zhiyuan'
'Cheng, Yanxiang'

_publ_section_title
;
 Rotation-restricted thermally activated delayed fluorescence compounds
 for efficient solution-processed OLEDs with EQEs of up to 24.3% and small
 roll-off.
;
_journal_issue 44
_journal_name_full 'Chemical communications (Cambridge, England)'
_journal_page_first 5957
_journal_page_last 5960
_journal_paper_doi 10.1039/d0cc01738h
_journal_volume 56
_journal_year 2020
_chemical_formula_moiety 'C93 H96 N6'
_chemical_formula_sum 'C93 H96 N6'
_chemical_formula_weight 1297.76
_space_group_crystal_system triclinic
_space_group_IT_number 2
_space_group_name_Hall '-P 1'
_space_group_name_H-M_alt 'P -1'
_atom_sites_solution_hydrogens mixed
_atom_sites_solution_primary direct
_audit_creation_method SHELXL-2014/7
_audit_update_record
;
2019-10-18 deposited with the CCDC.	2020-04-20 downloaded from the CCDC.
;
_cell_angle_alpha 101.343(4)
_cell_angle_beta 93.315(4)
_cell_angle_gamma 108.024(4)
_cell_formula_units_Z 2
_cell_length_a 12.351(2)
_cell_length_b 18.250(3)
_cell_length_c 19.587(4)
_cell_measurement_reflns_used 1799
_cell_measurement_temperature 188(2)
_cell_measurement_theta_max 19.747
_cell_measurement_theta_min 2.405
_cell_volume 4082.9(13)
_computing_cell_refinement 'SAINT (Bruker, 2007)'
_computing_data_collection 'SMART (Bruker, 2007)'
_computing_data_reduction 'SAINT (Bruker, 2007)'
_computing_molecular_graphics SHELXTL
_computing_publication_material SHELXTL
_computing_structure_refinement 'SHELXL-2014/7 (Sheldrick, 2014)'
_computing_structure_solution 'SHELXTL (Sheldrick, 2008)'
_diffrn_ambient_temperature 188(2)
_diffrn_measured_fraction_theta_full 0.982
_diffrn_measured_fraction_theta_max 0.981
_diffrn_measurement_device_type 'Bruker APEX CCD'
_diffrn_measurement_method '\f and \w scans'
_diffrn_radiation_type MoK\a
_diffrn_radiation_wavelength 0.71073
_diffrn_reflns_av_R_equivalents 0.0411
_diffrn_reflns_av_unetI/netI 0.1263
_diffrn_reflns_Laue_measured_fraction_full 0.982
_diffrn_reflns_Laue_measured_fraction_max 0.981
_diffrn_reflns_limit_h_max 14
_diffrn_reflns_limit_h_min -13
_diffrn_reflns_limit_k_max 21
_diffrn_reflns_limit_k_min -19
_diffrn_reflns_limit_l_max 22
_diffrn_reflns_limit_l_min -23
_diffrn_reflns_number 21865
_diffrn_reflns_point_group_measured_fraction_full 0.982
_diffrn_reflns_point_group_measured_fraction_max 0.981
_diffrn_reflns_theta_full 25.242
_diffrn_reflns_theta_max 25.350
_diffrn_reflns_theta_min 1.748
_exptl_absorpt_coefficient_mu 0.061
_exptl_absorpt_correction_T_max 0.991
_exptl_absorpt_correction_T_min 0.354
_exptl_absorpt_correction_type multi-scan
_exptl_absorpt_process_details '(SADABS; Sheldrick, 1996)'
_exptl_crystal_colour colourless
_exptl_crystal_density_diffrn 1.056
_exptl_crystal_description block
_exptl_crystal_F_000 1392
_exptl_crystal_size_max 0.300
_exptl_crystal_size_mid 0.200
_exptl_crystal_size_min 0.150
_refine_diff_density_max 0.384
_refine_diff_density_min -0.207
_refine_diff_density_rms 0.043
_refine_ls_extinction_method none
_refine_ls_goodness_of_fit_ref 1.013
_refine_ls_hydrogen_treatment constr
_refine_ls_matrix_type full
_refine_ls_number_parameters 937
_refine_ls_number_reflns 14669
_refine_ls_number_restraints 13
_refine_ls_restrained_S_all 1.018
_refine_ls_R_factor_all 0.1887
_refine_ls_R_factor_gt 0.0773
_refine_ls_shift/su_max 0.002
_refine_ls_shift/su_mean 0.000
_refine_ls_structure_factor_coef Fsqd
_refine_ls_weighting_details 'w=1/[\s^2^(Fo^2^)+(0.0951P)^2^] where P=(Fo^2^+2Fc^2^)/3'
_refine_ls_weighting_scheme calc
_refine_ls_wR_factor_gt 0.1865
_refine_ls_wR_factor_ref 0.2452
_reflns_Friedel_coverage 0.000
_reflns_number_gt 5601
_reflns_number_total 14669
_reflns_threshold_expression 'I > 2\s(I)'
_cod_data_source_file d0cc01738h2.cif
_cod_data_source_block g031_sq
_cod_depositor_comments 'Adding full bibliography for 7126413--7126415.cif.'
_cod_database_code 7126415
_shelx_shelxl_version_number 2014/7
_shelx_space_group_comment
;
The symmetry employed for this shelxl refinement is uniquely defined
by the following loop, which should always be used as a source of
symmetry information in preference to the above space-group names.
They are only intended as comments.
;
_shelx_estimated_absorpt_t_min 0.982
_shelx_estimated_absorpt_t_max 0.991

loop_
_space_group_symop_operation_xyz
'x, y, z'
'-x, -y, -z'

loop_
_atom_site_label
_atom_site_type_symbol
_atom_site_fract_x
_atom_site_fract_y
_atom_site_fract_z
_atom_site_U_iso_or_equiv
_atom_site_adp_type
_atom_site_occupancy
_atom_site_site_symmetry_order
_atom_site_calc_flag
_atom_site_refinement_flags_posn
_atom_site_refinement_flags_adp
_atom_site_refinement_flags_occupancy
_atom_site_disorder_assembly
_atom_site_disorder_group
N1 N 0.1496(3) -0.00116(15) 0.08564(15) 0.0503(8) Uani 1 1 d . . . . .
N2 N 0.0220(3) 0.26708(17) 0.30084(16) 0.0615(9) Uani 1 1 d . . . . .
N3 N 0.1192(4) 0.3970(2) 0.36915(19) 0.0773(11) Uani 1 1 d . . . . .
N4 N 0.2223(3) 0.32290(19) 0.30493(17) 0.0688(10) Uani 1 1 d . . . . .
N5 N -0.1355(3) -0.0003(2) 0.37660(17) 0.0722(10) Uani 1 1 d . . . . .
N6 N 0.1734(3) 0.36507(17) 0.10400(18) 0.0669(10) Uani 1 1 d . . . . .
C1 C 0.1362(3) -0.0768(2) 0.0985(2) 0.0494(10) Uani 1 1 d . . . . .
C2 C 0.0833(3) -0.1143(2) 0.1503(2) 0.0528(10) Uani 1 1 d . . . . .
C3 C 0.0821(3) -0.1915(2) 0.1451(2) 0.0610(11) Uani 1 1 d . . . . .
H3 H 0.0453 -0.2184 0.1786 0.073 Uiso 1 1 calc R U . . .
C4 C 0.1304(4) -0.2333(2) 0.0946(2) 0.0567(11) Uani 1 1 d . . . . .
C5 C 0.1819(3) -0.1946(2) 0.0460(2) 0.0544(11) Uani 1 1 d . . . . .
H5 H 0.2164 -0.2205 0.0112 0.065 Uiso 1 1 calc R U . . .
C6 C 0.1845(3) -0.1168(2) 0.04693(19) 0.0481(10) Uani 1 1 d . . . . .
C7 C 0.2330(3) -0.06320(19) 0.00234(19) 0.0463(9) Uani 1 1 d . . . . .
C8 C 0.2945(3) -0.0707(2) -0.0538(2) 0.0555(11) Uani 1 1 d . . . . .
H8 H 0.3061 -0.1196 -0.0714 0.067 Uiso 1 1 calc R U . . .
C9 C 0.3397(3) -0.0071(2) -0.0852(2) 0.0544(10) Uani 1 1 d . . . . .
C10 C 0.3171(3) 0.0633(2) -0.0573(2) 0.0552(10) Uani 1 1 d . . . . .
H10 H 0.3477 0.1073 -0.0777 0.066 Uiso 1 1 calc R U . . .
C11 C 0.2533(3) 0.07283(19) -0.00211(19) 0.0474(9) Uani 1 1 d . . . . .
C12 C 0.2122(3) 0.0081(2) 0.0284(2) 0.0483(10) Uani 1 1 d . . . . .
C13 C 0.1201(4) -0.3187(2) 0.0942(2) 0.0676(12) Uani 1 1 d . . . . .
C14 C -0.0080(5) -0.3697(2) 0.0729(3) 0.1026(17) Uani 1 1 d . . . . .
H14A H -0.0372 -0.3587 0.0298 0.123 Uiso 1 1 calc R U . . .
H14B H -0.0523 -0.3568 0.1106 0.123 Uiso 1 1 calc R U . . .
H14C H -0.0153 -0.4259 0.0648 0.123 Uiso 1 1 calc R U . . .
C15 C 0.1585(5) -0.3258(3) 0.1674(3) 0.119(2) Uani 1 1 d . . . . .
H15A H 0.1490 -0.3813 0.1668 0.142 Uiso 1 1 calc R U . . .
H15B H 0.1116 -0.3071 0.2009 0.142 Uiso 1 1 calc R U . . .
H15C H 0.2394 -0.2937 0.1815 0.142 Uiso 1 1 calc R U . . .
C16 C 0.1850(5) -0.3517(3) 0.0408(3) 0.1117(19) Uani 1 1 d . . . . .
H16A H 0.1571 -0.3482 -0.0059 0.134 Uiso 1 1 calc R U . . .
H16B H 0.1734 -0.4071 0.0414 0.134 Uiso 1 1 calc R U . . .
H16C H 0.2670 -0.3212 0.0520 0.134 Uiso 1 1 calc R U . . .
C17 C 0.4079(4) -0.0151(2) -0.1468(2) 0.0626(11) Uani 1 1 d . . . . .
C18 C 0.4972(5) -0.0525(3) -0.1324(3) 0.118(2) Uani 1 1 d . . . . .
H18A H 0.5446 -0.0233 -0.0876 0.141 Uiso 1 1 calc R U . . .
H18B H 0.5460 -0.0509 -0.1702 0.141 Uiso 1 1 calc R U . . .
H18C H 0.4593 -0.1075 -0.1301 0.141 Uiso 1 1 calc R U . . .
C19 C 0.4646(5) 0.0631(3) -0.1660(3) 0.131(2) Uani 1 1 d . . . . .
H19A H 0.4058 0.0855 -0.1786 0.157 Uiso 1 1 calc R U . . .
H19B H 0.5069 0.0546 -0.2060 0.157 Uiso 1 1 calc R U . . .
H19C H 0.5179 0.0997 -0.1258 0.157 Uiso 1 1 calc R U . . .
C20 C 0.3244(5) -0.0705(3) -0.2112(2) 0.1092(18) Uani 1 1 d . . . . .
H20A H 0.2916 -0.1232 -0.2019 0.131 Uiso 1 1 calc R U . . .
H20B H 0.3660 -0.0742 -0.2522 0.131 Uiso 1 1 calc R U . . .
H20C H 0.2626 -0.0493 -0.2206 0.131 Uiso 1 1 calc R U . . .
C21 C 0.1385(3) 0.0634(2) 0.13656(19) 0.0481(10) Uani 1 1 d . . . . .
C22 C 0.0333(3) 0.07020(19) 0.1502(2) 0.0538(10) Uani 1 1 d . . . . .
H22 H -0.0353 0.0306 0.1261 0.065 Uiso 1 1 calc R U . . .
C23 C 0.0276(3) 0.1339(2) 0.1982(2) 0.0576(11) Uani 1 1 d . . . . .
H23 H -0.0453 0.1381 0.2072 0.069 Uiso 1 1 calc R U . . .
C24 C 0.1271(4) 0.1930(2) 0.23441(19) 0.0540(10) Uani 1 1 d . . . . .
C25 C 0.2329(4) 0.1854(2) 0.2204(2) 0.0652(12) Uani 1 1 d . . . . .
H25 H 0.3017 0.2255 0.2433 0.078 Uiso 1 1 calc R U . . .
C26 C 0.2381(3) 0.1201(2) 0.1738(2) 0.0680(12) Uani 1 1 d . . . . .
H26 H 0.3104 0.1137 0.1669 0.082 Uiso 1 1 calc R U . . .
C27 C 0.1227(4) 0.2648(2) 0.2821(2) 0.0590(11) Uani 1 1 d . . . . .
C28 C 0.0242(4) 0.3347(3) 0.3453(2) 0.0709(13) Uani 1 1 d . . . . .
C29 C 0.2162(4) 0.3880(2) 0.3471(2) 0.0707(13) Uani 1 1 d . . . . .
C30 C -0.0836(5) 0.3400(3) 0.3703(2) 0.0769(13) Uani 1 1 d . . . . .
C31 C -0.1796(5) 0.2752(4) 0.3551(3) 0.1072(18) Uani 1 1 d . . . . .
H31 H -0.1763 0.2266 0.3285 0.129 Uiso 1 1 calc R U . . .
C32 C -0.2821(6) 0.2789(4) 0.3779(4) 0.148(3) Uani 1 1 d . . . . .
H32 H -0.3491 0.2336 0.3667 0.178 Uiso 1 1 calc R U . . .
C33 C -0.2851(7) 0.3497(5) 0.4172(4) 0.148(3) Uani 1 1 d . . . . .
H33 H -0.3552 0.3534 0.4326 0.177 Uiso 1 1 calc R U . . .
C34 C -0.1893(8) 0.4138(5) 0.4340(3) 0.140(3) Uani 1 1 d . . . . .
H34 H -0.1918 0.4615 0.4627 0.168 Uiso 1 1 calc R U . . .
C35 C -0.0875(5) 0.4103(3) 0.4097(2) 0.1010(17) Uani 1 1 d . . . . .
H35 H -0.0210 0.4560 0.4201 0.121 Uiso 1 1 calc R U . . .
C36 C 0.3267(5) 0.4549(2) 0.3732(2) 0.0847(15) Uani 1 1 d . . . . .
C37 C 0.3247(5) 0.5292(3) 0.4053(3) 0.127(2) Uani 1 1 d . . . . .
H37 H 0.2533 0.5378 0.4105 0.152 Uiso 1 1 calc R U . . .
C38 C 0.4245(7) 0.5896(4) 0.4294(4) 0.164(3) Uani 1 1 d . . . . .
H38 H 0.4233 0.6406 0.4514 0.197 Uiso 1 1 calc R U . . .
C39 C 0.5244(7) 0.5766(5) 0.4217(4) 0.179(4) Uani 1 1 d . . . . .
H39 H 0.5937 0.6192 0.4390 0.214 Uiso 1 1 calc R U . . .
C40 C 0.5307(6) 0.5057(4) 0.3904(4) 0.148(3) Uani 1 1 d . . . . .
H40 H 0.6032 0.4987 0.3855 0.178 Uiso 1 1 calc R U . . .
C41 C 0.4313(6) 0.4436(3) 0.3657(3) 0.117(2) Uani 1 1 d . . . . .
H41 H 0.4343 0.3932 0.3436 0.140 Uiso 1 1 calc R U . . .
C42 C 0.0276(4) -0.0792(2) 0.2064(2) 0.0546(10) Uani 1 1 d . . . . .
C43 C -0.0907(4) -0.1001(2) 0.2030(2) 0.0647(12) Uani 1 1 d . . . . .
H43 H -0.1362 -0.1350 0.1616 0.078 Uiso 1 1 calc R U . . .
C44 C -0.1451(4) -0.0732(2) 0.2559(2) 0.0669(12) Uani 1 1 d . . . . .
H44 H -0.2263 -0.0870 0.2498 0.080 Uiso 1 1 calc R U . . .
C45 C -0.0817(4) -0.0253(2) 0.3194(2) 0.0597(11) Uani 1 1 d . . . . .
C46 C 0.0371(4) -0.0038(2) 0.3235(2) 0.0610(11) Uani 1 1 d . . . . .
H46 H 0.0827 0.0299 0.3654 0.073 Uiso 1 1 calc R U . . .
C47 C 0.0906(4) -0.0299(2) 0.2685(2) 0.0597(11) Uani 1 1 d . . . . .
H47 H 0.1720 -0.0138 0.2732 0.072 Uiso 1 1 calc R U . . .
C48 C -0.2542(4) -0.0381(3) 0.3784(2) 0.0677(12) Uani 1 1 d . . . . .
C49 C -0.2995(4) -0.1190(3) 0.3692(3) 0.0891(15) Uani 1 1 d . . . . .
H49 H -0.2497 -0.1497 0.3631 0.107 Uiso 1 1 calc R U . . .
C50 C -0.4152(5) -0.1567(3) 0.3688(3) 0.1016(17) Uani 1 1 d . . . . .
H50 H -0.4431 -0.2126 0.3622 0.122 Uiso 1 1 calc R U . . .
C51 C -0.4910(4) -0.1150(4) 0.3778(2) 0.0887(15) Uani 1 1 d . . . . .
C52 C -0.4454(5) -0.0340(3) 0.3876(2) 0.0887(15) Uani 1 1 d . . . . .
H52 H -0.4951 -0.0033 0.3948 0.106 Uiso 1 1 calc R U . . .
C53 C -0.3292(4) 0.0044(3) 0.3873(2) 0.0775(13) Uani 1 1 d . . . . .
H53 H -0.3013 0.0603 0.3934 0.093 Uiso 1 1 calc R U . . .
C54 C -0.6205(5) -0.1535(4) 0.3771(3) 0.1131(19) Uani 1 1 d . . . . .
C55 C -0.6855(6) -0.1304(5) 0.3205(4) 0.191(4) Uani 1 1 d . . . . .
H55A H -0.7671 -0.1620 0.3143 0.230 Uiso 1 1 calc R U . . .
H55B H -0.6541 -0.1401 0.2760 0.230 Uiso 1 1 calc R U . . .
H55C H -0.6771 -0.0741 0.3348 0.230 Uiso 1 1 calc R U . . .
C56 C -0.6527(5) -0.1373(5) 0.4489(3) 0.223(5) Uani 1 1 d . . . . .
H56A H -0.6168 -0.1628 0.4788 0.267 Uiso 1 1 calc R U . . .
H56B H -0.7363 -0.1583 0.4470 0.267 Uiso 1 1 calc R U . . .
H56C H -0.6262 -0.0801 0.4683 0.267 Uiso 1 1 calc R U . . .
C57 C -0.6573(6) -0.2435(4) 0.3486(4) 0.184(3) Uani 1 1 d . . . . .
H57A H -0.6290 -0.2677 0.3832 0.220 Uiso 1 1 calc R U . . .
H57B H -0.6252 -0.2550 0.3047 0.220 Uiso 1 1 calc R U . . .
H57C H -0.7413 -0.2654 0.3398 0.220 Uiso 1 1 calc R U . . .
C58 C -0.0796(4) 0.0696(3) 0.4290(2) 0.0619(11) Uani 1 1 d . . . . .
C59 C -0.0791(4) 0.0671(3) 0.4988(2) 0.0697(12) Uani 1 1 d . . . . .
H59 H -0.1113 0.0177 0.5110 0.084 Uiso 1 1 calc R U . . .
C60 C -0.0325(4) 0.1352(3) 0.5518(2) 0.0743(13) Uani 1 1 d . . . . .
H60 H -0.0337 0.1314 0.5994 0.089 Uiso 1 1 calc R U . . .
C61 C 0.0150(4) 0.2076(3) 0.5366(2) 0.0724(12) Uani 1 1 d . . . . .
C62 C 0.0180(4) 0.2090(3) 0.4649(3) 0.0920(16) Uani 1 1 d . . . . .
H62 H 0.0537 0.2579 0.4524 0.110 Uiso 1 1 calc R U . . .
C63 C -0.0295(4) 0.1414(3) 0.4124(2) 0.0865(15) Uani 1 1 d . . . . .
H63 H -0.0275 0.1445 0.3646 0.104 Uiso 1 1 calc R U . . .
C64 C 0.0632(5) 0.2848(3) 0.5929(3) 0.0903(15) Uani 1 1 d . U . . .
C65 C -0.0077(7) 0.3350(4) 0.5882(4) 0.180(3) Uani 1 1 d . . . . .
H65A H 0.0148 0.3793 0.6294 0.216 Uiso 1 1 calc R U . . .
H65B H -0.0886 0.3039 0.5867 0.216 Uiso 1 1 calc R U . . .
H65C H 0.0032 0.3554 0.5455 0.216 Uiso 1 1 calc R U . . .
C66 C 0.1843(6) 0.3231(5) 0.5916(4) 0.255(6) Uani 1 1 d . . . . .
H66A H 0.1947 0.3486 0.5517 0.307 Uiso 1 1 calc R U . . .
H66B H 0.2237 0.2837 0.5868 0.307 Uiso 1 1 calc R U . . .
H66C H 0.2165 0.3631 0.6353 0.307 Uiso 1 1 calc R U . . .
C67 C 0.0526(7) 0.2689(4) 0.6666(3) 0.188(4) Uani 1 1 d . U . . .
H67A H 0.0851 0.2273 0.6715 0.226 Uiso 1 1 calc R U . . .
H67B H -0.0285 0.2519 0.6737 0.226 Uiso 1 1 calc R U . . .
H67C H 0.0946 0.3174 0.7017 0.226 Uiso 1 1 calc R U . . .
C68 C 0.2328(3) 0.1499(2) 0.02148(19) 0.0511(10) Uani 1 1 d . . . . .
C69 C 0.1261(4) 0.1568(2) 0.0118(2) 0.0616(11) Uani 1 1 d . . . . .
H69 H 0.0641 0.1121 -0.0129 0.074 Uiso 1 1 calc R U . . .
C70 C 0.1057(4) 0.2271(2) 0.0370(2) 0.0609(11) Uani 1 1 d . . . . .
H70 H 0.0305 0.2298 0.0289 0.073 Uiso 1 1 calc R U . . .
C71 C 0.1939(4) 0.2939(2) 0.07403(19) 0.0542(10) Uani 1 1 d . . . . .
C72 C 0.3032(4) 0.2889(2) 0.0816(2) 0.0658(12) Uani 1 1 d . . . . .
H72 H 0.3653 0.3340 0.1057 0.079 Uiso 1 1 calc R U . . .
C73 C 0.3233(4) 0.2182(2) 0.0544(2) 0.0728(13) Uani 1 1 d . . . . .
H73 H 0.3995 0.2165 0.0582 0.087 Uiso 1 1 calc R U . . .
C74 C 0.0685(4) 0.3693(2) 0.12389(19) 0.0578(11) Uani 1 1 d . . . . .
C75 C -0.0153(4) 0.3069(2) 0.1426(2) 0.0694(12) Uani 1 1 d . . . . .
H75 H 0.0005 0.2595 0.1439 0.083 Uiso 1 1 calc R U . . .
C76 C -0.1192(4) 0.3127(2) 0.1591(2) 0.0708(12) Uani 1 1 d . . . . .
H76 H -0.1745 0.2678 0.1686 0.085 Uiso 1 1 calc R U . . .
C77 C -0.1470(4) 0.3815(3) 0.1625(2) 0.0681(12) Uani 1 1 d . . . . .
C78 C -0.0601(5) 0.4441(3) 0.1501(2) 0.0783(14) Uani 1 1 d . . . . .
H78 H -0.0717 0.4940 0.1564 0.094 Uiso 1 1 calc R U . . .
C79 C 0.0429(4) 0.4393(2) 0.1292(2) 0.0798(14) Uani 1 1 d . . . . .
H79 H 0.0967 0.4841 0.1183 0.096 Uiso 1 1 calc R U . . .
C80 C -0.2617(4) 0.3909(3) 0.1797(3) 0.0872(15) Uani 1 1 d . . . . .
C81 C -0.3453(5) 0.3152(4) 0.1896(4) 0.165(3) Uani 1 1 d . . . . .
H81A H -0.3563 0.2733 0.1474 0.198 Uiso 1 1 calc R U . . .
H81B H -0.4191 0.3228 0.1977 0.198 Uiso 1 1 calc R U . . .
H81C H -0.3152 0.3001 0.2301 0.198 Uiso 1 1 calc R U . . .
C82 C -0.3177(5) 0.4121(4) 0.1185(3) 0.150(3) Uani 1 1 d . . . . .
H82A H -0.2650 0.4601 0.1083 0.180 Uiso 1 1 calc R U . . .
H82B H -0.3888 0.4215 0.1308 0.180 Uiso 1 1 calc R U . . .
H82C H -0.3352 0.3685 0.0770 0.180 Uiso 1 1 calc R U . . .
C83 C -0.2453(5) 0.4557(4) 0.2436(3) 0.148(3) Uani 1 1 d . . . . .
H83A H -0.2178 0.4404 0.2848 0.177 Uiso 1 1 calc R U . . .
H83B H -0.3186 0.4646 0.2504 0.177 Uiso 1 1 calc R U . . .
H83C H -0.1889 0.5044 0.2374 0.177 Uiso 1 1 calc R U . . .
C84 C 0.2682(4) 0.4364(2) 0.1165(2) 0.0608(11) Uani 1 1 d . . . . .
C85 C 0.3203(5) 0.4767(3) 0.1824(3) 0.0994(17) Uani 1 1 d . . . . .
H85 H 0.2911 0.4575 0.2215 0.119 Uiso 1 1 calc R U . . .
C86 C 0.4143(5) 0.5447(3) 0.1939(3) 0.1026(18) Uani 1 1 d . . . . .
H86 H 0.4480 0.5702 0.2408 0.123 Uiso 1 1 calc R U . . .
C87 C 0.4610(4) 0.5769(2) 0.1405(3) 0.0719(13) Uani 1 1 d . . . . .
C88 C 0.4074(4) 0.5363(3) 0.0749(3) 0.0821(14) Uani 1 1 d . . . . .
H88 H 0.4364 0.5558 0.0358 0.098 Uiso 1 1 calc R U . . .
C89 C 0.3132(4) 0.4683(2) 0.0626(2) 0.0732(13) Uani 1 1 d . . . . .
H89 H 0.2790 0.4431 0.0157 0.088 Uiso 1 1 calc R U . . .
C90 C 0.5666(4) 0.6516(2) 0.1542(3) 0.0915(16) Uani 1 1 d D . . . .
C91 C 0.6320(11) 0.6673(7) 0.2312(5) 0.144(5) Uani 0.54 1 d D . P A 1
H91A H 0.7028 0.7125 0.2379 0.173 Uiso 0.54 1 calc R U P A 1
H91B H 0.6509 0.6202 0.2367 0.173 Uiso 0.54 1 calc R U P A 1
H91C H 0.5824 0.6787 0.2662 0.173 Uiso 0.54 1 calc R U P A 1
C92 C 0.6521(10) 0.6414(8) 0.1044(7) 0.149(7) Uani 0.54 1 d D . P A 1
H92A H 0.6130 0.6222 0.0562 0.179 Uiso 0.54 1 calc R U P A 1
H92B H 0.6866 0.6031 0.1162 0.179 Uiso 0.54 1 calc R U P A 1
H92C H 0.7122 0.6924 0.1085 0.179 Uiso 0.54 1 calc R U P A 1
C93 C 0.5266(12) 0.7206(7) 0.1523(9) 0.148(7) Uani 0.54 1 d D . P A 1
H93A H 0.5907 0.7698 0.1703 0.177 Uiso 0.54 1 calc R U P A 1
H93B H 0.4646 0.7191 0.1816 0.177 Uiso 0.54 1 calc R U P A 1
H93C H 0.4984 0.7182 0.1039 0.177 Uiso 0.54 1 calc R U P A 1
C91' C 0.5597(16) 0.7140(8) 0.2135(8) 0.164(9) Uani 0.46 1 d D . P A 2
H91D H 0.5805 0.7005 0.2573 0.197 Uiso 0.46 1 d R U P A 2
H91E H 0.4818 0.7171 0.2124 0.197 Uiso 0.46 1 d R U P A 2
H91F H 0.6138 0.7652 0.2108 0.197 Uiso 0.46 1 d R U P A 2
C92' C 0.6760(11) 0.6303(9) 0.1626(10) 0.158(9) Uani 0.46 1 d D . P A 2
H92D H 0.7355 0.6635 0.1404 0.189 Uiso 0.46 1 d R U P A 2
H92E H 0.6592 0.5745 0.1394 0.189 Uiso 0.46 1 d R U P A 2
H92F H 0.7031 0.6385 0.2124 0.189 Uiso 0.46 1 d R U P A 2
C93' C 0.5742(13) 0.6887(8) 0.0857(6) 0.119(5) Uani 0.46 1 d D . P A 2
H93D H 0.5090 0.7078 0.0802 0.143 Uiso 0.46 1 d R U P A 2
H93E H 0.5718 0.6485 0.0439 0.143 Uiso 0.46 1 d R U P A 2
H93F H 0.6460 0.7330 0.0919 0.143 Uiso 0.46 1 d R U P A 2

loop_
_atom_site_aniso_label
_atom_site_aniso_U_11
_atom_site_aniso_U_22
_atom_site_aniso_U_33
_atom_site_aniso_U_23
_atom_site_aniso_U_13
_atom_site_aniso_U_12
N1 0.059(2) 0.0341(18) 0.060(2) 0.0064(15) 0.0124(17) 0.0217(15)
N2 0.077(3) 0.056(2) 0.056(2) 0.0024(17) 0.0193(18) 0.0317(18)
N3 0.095(3) 0.052(2) 0.080(3) -0.0049(19) 0.017(2) 0.029(2)
N4 0.078(3) 0.047(2) 0.070(2) -0.0093(18) 0.014(2) 0.019(2)
N5 0.072(3) 0.068(2) 0.069(2) -0.002(2) 0.028(2) 0.019(2)
N6 0.066(3) 0.0346(19) 0.095(3) 0.0003(17) 0.014(2) 0.0179(18)
C1 0.050(3) 0.035(2) 0.060(3) 0.003(2) 0.005(2) 0.0152(18)
C2 0.055(3) 0.040(2) 0.062(3) 0.007(2) 0.006(2) 0.0175(19)
C3 0.073(3) 0.043(2) 0.070(3) 0.013(2) 0.005(2) 0.022(2)
C4 0.070(3) 0.041(2) 0.061(3) 0.010(2) 0.010(2) 0.023(2)
C5 0.058(3) 0.039(2) 0.063(3) -0.002(2) 0.003(2) 0.0219(19)
C6 0.052(3) 0.038(2) 0.056(2) 0.0034(19) 0.006(2) 0.0218(19)
C7 0.052(3) 0.039(2) 0.050(2) 0.0066(18) 0.012(2) 0.0189(18)
C8 0.057(3) 0.042(2) 0.071(3) 0.008(2) 0.010(2) 0.024(2)
C9 0.057(3) 0.051(2) 0.058(3) 0.009(2) 0.014(2) 0.022(2)
C10 0.050(3) 0.040(2) 0.074(3) 0.012(2) 0.006(2) 0.0135(19)
C11 0.050(2) 0.036(2) 0.058(2) 0.0082(19) 0.011(2) 0.0169(18)
C12 0.046(2) 0.034(2) 0.064(3) 0.0035(19) 0.006(2) 0.0171(18)
C13 0.098(4) 0.044(2) 0.074(3) 0.017(2) 0.013(3) 0.038(3)
C14 0.132(5) 0.052(3) 0.117(4) 0.025(3) 0.001(4) 0.018(3)
C15 0.207(7) 0.056(3) 0.098(4) 0.012(3) -0.027(4) 0.063(4)
C16 0.175(6) 0.056(3) 0.130(5) 0.028(3) 0.043(4) 0.067(3)
C17 0.063(3) 0.059(3) 0.073(3) 0.017(2) 0.024(2) 0.028(2)
C18 0.104(4) 0.178(6) 0.123(4) 0.060(4) 0.057(4) 0.096(4)
C19 0.153(6) 0.095(4) 0.162(5) 0.045(4) 0.108(5) 0.040(4)
C20 0.125(5) 0.136(5) 0.065(3) 0.015(3) 0.026(3) 0.043(4)
C21 0.056(3) 0.037(2) 0.053(2) 0.0038(18) 0.012(2) 0.020(2)
C22 0.048(3) 0.036(2) 0.077(3) 0.004(2) 0.007(2) 0.0185(18)
C23 0.049(3) 0.045(2) 0.083(3) 0.010(2) 0.013(2) 0.023(2)
C24 0.061(3) 0.041(2) 0.060(3) 0.0047(19) 0.010(2) 0.020(2)
C25 0.053(3) 0.055(3) 0.076(3) -0.010(2) 0.002(2) 0.018(2)
C26 0.048(3) 0.053(3) 0.095(3) -0.012(2) 0.000(2) 0.025(2)
C27 0.066(3) 0.051(3) 0.064(3) 0.005(2) 0.013(2) 0.030(2)
C28 0.090(4) 0.064(3) 0.064(3) 0.003(2) 0.015(3) 0.039(3)
C29 0.089(4) 0.058(3) 0.063(3) 0.003(2) 0.021(3) 0.025(3)
C30 0.083(4) 0.088(4) 0.067(3) 0.003(3) 0.027(3) 0.043(3)
C31 0.082(4) 0.122(5) 0.113(4) -0.006(4) 0.041(4) 0.043(4)
C32 0.108(6) 0.166(7) 0.162(6) -0.008(5) 0.053(5) 0.053(5)
C33 0.106(6) 0.193(8) 0.151(7) 0.003(6) 0.049(5) 0.074(6)
C34 0.161(7) 0.172(7) 0.118(5) 0.000(5) 0.050(5) 0.114(6)
C35 0.118(5) 0.102(4) 0.094(4) -0.005(3) 0.037(3) 0.064(4)
C36 0.108(4) 0.055(3) 0.069(3) -0.011(2) 0.024(3) 0.008(3)
C37 0.127(5) 0.067(4) 0.143(5) -0.041(3) 0.037(4) 0.005(3)
C38 0.140(7) 0.083(5) 0.203(8) -0.062(4) 0.045(6) -0.005(5)
C39 0.132(7) 0.122(6) 0.196(8) -0.057(5) 0.051(6) -0.028(5)
C40 0.096(5) 0.114(5) 0.172(7) -0.038(5) 0.025(4) -0.012(4)
C41 0.097(5) 0.092(4) 0.136(5) -0.013(4) 0.026(4) 0.020(4)
C42 0.054(3) 0.039(2) 0.068(3) 0.006(2) 0.007(2) 0.016(2)
C43 0.062(3) 0.054(3) 0.068(3) -0.003(2) 0.003(2) 0.016(2)
C44 0.053(3) 0.073(3) 0.066(3) -0.005(2) 0.009(2) 0.021(2)
C45 0.067(3) 0.050(2) 0.067(3) 0.012(2) 0.021(3) 0.026(2)
C46 0.062(3) 0.068(3) 0.047(3) 0.006(2) 0.004(2) 0.018(2)
C47 0.053(3) 0.067(3) 0.058(3) 0.007(2) 0.010(2) 0.021(2)
C48 0.070(3) 0.073(3) 0.056(3) 0.006(2) 0.026(2) 0.020(3)
C49 0.069(4) 0.077(4) 0.123(4) 0.019(3) 0.038(3) 0.024(3)
C50 0.079(4) 0.084(4) 0.135(5) 0.011(3) 0.041(3) 0.021(3)
C51 0.072(4) 0.104(4) 0.074(3) -0.006(3) 0.016(3) 0.021(3)
C52 0.073(4) 0.110(4) 0.085(4) -0.001(3) 0.015(3) 0.046(3)
C53 0.082(4) 0.073(3) 0.080(3) 0.003(2) 0.014(3) 0.037(3)
C54 0.065(4) 0.140(5) 0.105(5) -0.007(4) 0.010(3) 0.014(4)
C55 0.083(5) 0.218(9) 0.258(10) 0.074(7) -0.020(6) 0.022(5)
C56 0.091(5) 0.344(11) 0.124(6) -0.068(6) 0.069(4) -0.018(6)
C57 0.100(6) 0.161(7) 0.227(9) -0.020(6) 0.031(5) -0.008(5)
C58 0.068(3) 0.060(3) 0.056(3) 0.008(2) 0.015(2) 0.021(2)
C59 0.074(3) 0.064(3) 0.072(3) 0.015(3) 0.018(3) 0.023(2)
C60 0.080(3) 0.083(4) 0.057(3) 0.009(3) 0.012(2) 0.026(3)
C61 0.069(3) 0.073(3) 0.069(3) 0.002(3) 0.014(3) 0.023(3)
C62 0.126(5) 0.062(3) 0.076(4) 0.011(3) 0.026(3) 0.015(3)
C63 0.127(5) 0.063(3) 0.061(3) 0.011(3) 0.020(3) 0.018(3)
C64 0.099(4) 0.067(3) 0.084(3) -0.013(3) 0.010(3) 0.016(3)
C65 0.223(9) 0.111(5) 0.175(7) -0.057(5) -0.031(6) 0.076(6)
C66 0.114(6) 0.214(8) 0.265(10) -0.142(7) 0.070(6) -0.078(6)
C67 0.268(10) 0.145(6) 0.088(4) -0.025(4) -0.020(5) 0.016(6)
C68 0.056(3) 0.034(2) 0.063(3) 0.0065(18) 0.008(2) 0.016(2)
C69 0.063(3) 0.036(2) 0.080(3) 0.000(2) -0.008(2) 0.018(2)
C70 0.060(3) 0.047(2) 0.077(3) 0.007(2) -0.002(2) 0.025(2)
C71 0.065(3) 0.041(2) 0.059(3) 0.009(2) 0.011(2) 0.021(2)
C72 0.063(3) 0.032(2) 0.093(3) 0.003(2) 0.005(2) 0.009(2)
C73 0.048(3) 0.047(3) 0.121(4) 0.008(2) 0.008(3) 0.019(2)
C74 0.073(3) 0.043(2) 0.056(3) 0.008(2) 0.007(2) 0.021(2)
C75 0.080(3) 0.051(3) 0.091(3) 0.023(2) 0.017(3) 0.036(3)
C76 0.085(4) 0.060(3) 0.077(3) 0.022(2) 0.021(3) 0.032(3)
C77 0.081(4) 0.062(3) 0.068(3) 0.013(2) 0.015(3) 0.033(3)
C78 0.110(4) 0.056(3) 0.081(3) 0.009(2) 0.026(3) 0.045(3)
C79 0.094(4) 0.039(2) 0.114(4) 0.014(2) 0.021(3) 0.033(2)
C80 0.081(4) 0.086(4) 0.107(4) 0.022(3) 0.027(3) 0.042(3)
C81 0.105(5) 0.150(6) 0.276(9) 0.076(6) 0.091(6) 0.063(5)
C82 0.134(6) 0.230(8) 0.137(5) 0.051(5) 0.023(4) 0.124(6)
C83 0.145(6) 0.176(6) 0.133(5) -0.014(5) 0.041(4) 0.094(5)
C84 0.074(3) 0.036(2) 0.072(3) 0.007(2) 0.008(3) 0.020(2)
C85 0.114(5) 0.075(4) 0.082(4) 0.019(3) 0.004(3) -0.007(3)
C86 0.107(5) 0.075(4) 0.084(4) -0.002(3) -0.002(3) -0.015(3)
C87 0.078(3) 0.040(3) 0.090(4) 0.003(3) 0.028(3) 0.013(2)
C88 0.107(4) 0.049(3) 0.082(4) 0.012(3) 0.025(3) 0.013(3)
C89 0.092(4) 0.052(3) 0.069(3) 0.005(2) 0.010(3) 0.018(3)
C90 0.091(4) 0.045(3) 0.124(5) 0.007(3) 0.025(4) 0.009(3)
C91 0.109(10) 0.084(9) 0.181(14) -0.020(8) -0.038(10) -0.011(7)
C92 0.067(9) 0.146(13) 0.165(14) -0.037(12) 0.043(9) -0.022(9)
C93 0.116(11) 0.051(7) 0.26(2) 0.022(12) 0.008(16) 0.016(6)
C91' 0.17(2) 0.059(10) 0.21(2) -0.019(13) 0.085(18) -0.009(10)
C92' 0.104(12) 0.101(11) 0.23(2) -0.047(16) -0.024(15) 0.037(9)
C93' 0.103(12) 0.088(9) 0.171(14) 0.068(10) 0.036(10) 0.009(8)

loop_
_atom_type_symbol
_atom_type_description
_atom_type_scat_dispersion_real
_atom_type_scat_dispersion_imag
_atom_type_scat_source
C C 0.0033 0.0016 'International Tables Vol C Tables 4.2.6.8 and 6.1.1.4'
H H 0.0000 0.0000 'International Tables Vol C Tables 4.2.6.8 and 6.1.1.4'
N N 0.0061 0.0033 'International Tables Vol C Tables 4.2.6.8 and 6.1.1.4'

loop_
_geom_angle_atom_site_label_1
_geom_angle_atom_site_label_2
_geom_angle_atom_site_label_3
_geom_angle
_geom_angle_site_symmetry_1
_geom_angle_site_symmetry_3
_geom_angle_publ_flag
C12 N1 C1 108.8(3) . . ?
C12 N1 C21 124.0(3) . . ?
C1 N1 C21 123.8(3) . . ?
C27 N2 C28 115.6(4) . . ?
C28 N3 C29 115.2(3) . . ?
C27 N4 C29 115.8(4) . . ?
C45 N5 C58 122.0(4) . . ?
C45 N5 C48 120.4(3) . . ?
C58 N5 C48 117.0(3) . . ?
C74 N6 C71 124.6(3) . . ?
C74 N6 C84 118.2(3) . . ?
C71 N6 C84 117.2(3) . . ?
C6 C1 C2 120.4(3) . . ?
C6 C1 N1 108.1(3) . . ?
C2 C1 N1 131.5(3) . . ?
C3 C2 C1 115.6(4) . . ?
C3 C2 C42 118.8(4) . . ?
C1 C2 C42 125.6(3) . . ?
C2 C3 C4 125.7(4) . . ?
C2 C3 H3 117.2 . . ?
C4 C3 H3 117.2 . . ?
C5 C4 C3 116.9(3) . . ?
C5 C4 C13 123.1(4) . . ?
C3 C4 C13 120.0(4) . . ?
C4 C5 C6 120.8(4) . . ?
C4 C5 H5 119.6 . . ?
C6 C5 H5 119.6 . . ?
C1 C6 C5 120.7(4) . . ?
C1 C6 C7 107.6(3) . . ?
C5 C6 C7 131.7(3) . . ?
C8 C7 C12 120.8(4) . . ?
C8 C7 C6 132.0(3) . . ?
C12 C7 C6 107.1(3) . . ?
C7 C8 C9 120.9(3) . . ?
C7 C8 H8 119.6 . . ?
C9 C8 H8 119.6 . . ?
C8 C9 C10 116.5(4) . . ?
C8 C9 C17 120.9(3) . . ?
C10 C9 C17 122.6(4) . . ?
C11 C10 C9 124.6(4) . . ?
C11 C10 H10 117.7 . . ?
C9 C10 H10 117.7 . . ?
C10 C11 C12 116.6(3) . . ?
C10 C11 C68 119.5(3) . . ?
C12 C11 C68 123.9(3) . . ?
C11 C12 N1 131.1(3) . . ?
C11 C12 C7 120.6(4) . . ?
N1 C12 C7 108.3(3) . . ?
C16 C13 C15 110.9(4) . . ?
C16 C13 C4 112.7(4) . . ?
C15 C13 C4 110.2(3) . . ?
C16 C13 C14 106.3(4) . . ?
C15 C13 C14 108.7(4) . . ?
C4 C13 C14 107.9(3) . . ?
C13 C14 H14A 109.5 . . ?
C13 C14 H14B 109.5 . . ?
H14A C14 H14B 109.5 . . ?
C13 C14 H14C 109.5 . . ?
H14A C14 H14C 109.5 . . ?
H14B C14 H14C 109.5 . . ?
C13 C15 H15A 109.5 . . ?
C13 C15 H15B 109.5 . . ?
H15A C15 H15B 109.5 . . ?
C13 C15 H15C 109.5 . . ?
H15A C15 H15C 109.5 . . ?
H15B C15 H15C 109.5 . . ?
C13 C16 H16A 109.5 . . ?
C13 C16 H16B 109.5 . . ?
H16A C16 H16B 109.5 . . ?
C13 C16 H16C 109.5 . . ?
H16A C16 H16C 109.5 . . ?
H16B C16 H16C 109.5 . . ?
C18 C17 C19 109.5(4) . . ?
C18 C17 C9 111.2(4) . . ?
C19 C17 C9 112.8(3) . . ?
C18 C17 C20 107.3(4) . . ?
C19 C17 C20 107.6(4) . . ?
C9 C17 C20 108.2(3) . . ?
C17 C18 H18A 109.5 . . ?
C17 C18 H18B 109.5 . . ?
H18A C18 H18B 109.5 . . ?
C17 C18 H18C 109.5 . . ?
H18A C18 H18C 109.5 . . ?
H18B C18 H18C 109.5 . . ?
C17 C19 H19A 109.5 . . ?
C17 C19 H19B 109.5 . . ?
H19A C19 H19B 109.5 . . ?
C17 C19 H19C 109.5 . . ?
H19A C19 H19C 109.5 . . ?
H19B C19 H19C 109.5 . . ?
C17 C20 H20A 109.5 . . ?
C17 C20 H20B 109.5 . . ?
H20A C20 H20B 109.5 . . ?
C17 C20 H20C 109.5 . . ?
H20A C20 H20C 109.5 . . ?
H20B C20 H20C 109.5 . . ?
C22 C21 C26 119.5(3) . . ?
C22 C21 N1 122.5(3) . . ?
C26 C21 N1 118.0(3) . . ?
C23 C22 C21 120.0(4) . . ?
C23 C22 H22 120.0 . . ?
C21 C22 H22 120.0 . . ?
C22 C23 C24 121.2(4) . . ?
C22 C23 H23 119.4 . . ?
C24 C23 H23 119.4 . . ?
C25 C24 C23 118.3(3) . . ?
C25 C24 C27 119.7(4) . . ?
C23 C24 C27 121.8(4) . . ?
C26 C25 C24 120.3(4) . . ?
C26 C25 H25 119.8 . . ?
C24 C25 H25 119.8 . . ?
C25 C26 C21 120.5(4) . . ?
C25 C26 H26 119.7 . . ?
C21 C26 H26 119.7 . . ?
N2 C27 N4 124.5(3) . . ?
N2 C27 C24 118.6(4) . . ?
N4 C27 C24 116.8(4) . . ?
N3 C28 N2 124.1(4) . . ?
N3 C28 C30 117.5(4) . . ?
N2 C28 C30 118.4(4) . . ?
N4 C29 N3 124.7(4) . . ?
N4 C29 C36 117.2(4) . . ?
N3 C29 C36 118.1(4) . . ?
C31 C30 C35 119.8(5) . . ?
C31 C30 C28 120.0(4) . . ?
C35 C30 C28 120.2(5) . . ?
C30 C31 C32 120.9(5) . . ?
C30 C31 H31 119.5 . . ?
C32 C31 H31 119.5 . . ?
C33 C32 C31 118.8(7) . . ?
C33 C32 H32 120.6 . . ?
C31 C32 H32 120.6 . . ?
C34 C33 C32 120.6(7) . . ?
C34 C33 H33 119.7 . . ?
C32 C33 H33 119.7 . . ?
C33 C34 C35 120.5(6) . . ?
C33 C34 H34 119.8 . . ?
C35 C34 H34 119.8 . . ?
C30 C35 C34 119.4(6) . . ?
C30 C35 H35 120.3 . . ?
C34 C35 H35 120.3 . . ?
C37 C36 C41 119.0(5) . . ?
C37 C36 C29 120.1(5) . . ?
C41 C36 C29 120.9(4) . . ?
C38 C37 C36 120.2(6) . . ?
C38 C37 H37 119.9 . . ?
C36 C37 H37 119.9 . . ?
C39 C38 C37 119.3(6) . . ?
C39 C38 H38 120.4 . . ?
C37 C38 H38 120.4 . . ?
C38 C39 C40 122.7(7) . . ?
C38 C39 H39 118.7 . . ?
C40 C39 H39 118.7 . . ?
C39 C40 C41 119.2(7) . . ?
C39 C40 H40 120.4 . . ?
C41 C40 H40 120.4 . . ?
C40 C41 C36 119.6(6) . . ?
C40 C41 H41 120.2 . . ?
C36 C41 H41 120.2 . . ?
C47 C42 C43 116.4(4) . . ?
C47 C42 C2 121.4(4) . . ?
C43 C42 C2 121.8(4) . . ?
C44 C43 C42 123.4(4) . . ?
C44 C43 H43 118.3 . . ?
C42 C43 H43 118.3 . . ?
C43 C44 C45 120.2(4) . . ?
C43 C44 H44 119.9 . . ?
C45 C44 H44 119.9 . . ?
C46 C45 C44 116.9(4) . . ?
C46 C45 N5 121.4(4) . . ?
C44 C45 N5 121.7(4) . . ?
C47 C46 C45 121.8(4) . . ?
C47 C46 H46 119.1 . . ?
C45 C46 H46 119.1 . . ?
C46 C47 C42 121.1(4) . . ?
C46 C47 H47 119.5 . . ?
C42 C47 H47 119.5 . . ?
C49 C48 C53 117.4(4) . . ?
C49 C48 N5 121.2(4) . . ?
C53 C48 N5 121.4(4) . . ?
C48 C49 C50 121.8(5) . . ?
C48 C49 H49 119.1 . . ?
C50 C49 H49 119.1 . . ?
C49 C50 C51 121.4(5) . . ?
C49 C50 H50 119.3 . . ?
C51 C50 H50 119.3 . . ?
C50 C51 C52 116.7(5) . . ?
C50 C51 C54 123.8(6) . . ?
C52 C51 C54 119.5(5) . . ?
C51 C52 C53 122.3(4) . . ?
C51 C52 H52 118.8 . . ?
C53 C52 H52 118.8 . . ?
C48 C53 C52 120.4(5) . . ?
C48 C53 H53 119.8 . . ?
C52 C53 H53 119.8 . . ?
C56 C54 C51 110.4(5) . . ?
C56 C54 C55 116.2(7) . . ?
C51 C54 C55 109.4(5) . . ?
C56 C54 C57 108.9(6) . . ?
C51 C54 C57 111.0(5) . . ?
C55 C54 C57 100.5(5) . . ?
C54 C55 H55A 109.5 . . ?
C54 C55 H55B 109.5 . . ?
H55A C55 H55B 109.5 . . ?
C54 C55 H55C 109.5 . . ?
H55A C55 H55C 109.5 . . ?
H55B C55 H55C 109.5 . . ?
C54 C56 H56A 109.5 . . ?
C54 C56 H56B 109.5 . . ?
H56A C56 H56B 109.5 . . ?
C54 C56 H56C 109.5 . . ?
H56A C56 H56C 109.5 . . ?
H56B C56 H56C 109.5 . . ?
C54 C57 H57A 109.5 . . ?
C54 C57 H57B 109.5 . . ?
H57A C57 H57B 109.5 . . ?
C54 C57 H57C 109.5 . . ?
H57A C57 H57C 109.5 . . ?
H57B C57 H57C 109.5 . . ?
C59 C58 C63 118.3(4) . . ?
C59 C58 N5 119.6(4) . . ?
C63 C58 N5 122.0(4) . . ?
C58 C59 C60 121.5(4) . . ?
C58 C59 H59 119.3 . . ?
C60 C59 H59 119.3 . . ?
C61 C60 C59 121.3(4) . . ?
C61 C60 H60 119.4 . . ?
C59 C60 H60 119.4 . . ?
C60 C61 C62 116.7(4) . . ?
C60 C61 C64 123.3(4) . . ?
C62 C61 C64 119.9(5) . . ?
C63 C62 C61 121.8(4) . . ?
C63 C62 H62 119.1 . . ?
C61 C62 H62 119.1 . . ?
C58 C63 C62 120.3(4) . . ?
C58 C63 H63 119.9 . . ?
C62 C63 H63 119.9 . . ?
C66 C64 C65 114.5(6) . . ?
C66 C64 C61 111.9(4) . . ?
C65 C64 C61 110.1(5) . . ?
C66 C64 C67 105.6(6) . . ?
C65 C64 C67 103.3(6) . . ?
C61 C64 C67 110.9(4) . . ?
C64 C65 H65A 109.5 . . ?
C64 C65 H65B 109.5 . . ?
H65A C65 H65B 109.5 . . ?
C64 C65 H65C 109.5 . . ?
H65A C65 H65C 109.5 . . ?
H65B C65 H65C 109.5 . . ?
C64 C66 H66A 109.5 . . ?
C64 C66 H66B 109.5 . . ?
H66A C66 H66B 109.5 . . ?
C64 C66 H66C 109.5 . . ?
H66A C66 H66C 109.5 . . ?
H66B C66 H66C 109.5 . . ?
C64 C67 H67A 109.5 . . ?
C64 C67 H67B 109.5 . . ?
H67A C67 H67B 109.5 . . ?
C64 C67 H67C 109.5 . . ?
H67A C67 H67C 109.5 . . ?
H67B C67 H67C 109.5 . . ?
C69 C68 C73 117.4(3) . . ?
C69 C68 C11 121.9(3) . . ?
C73 C68 C11 120.7(4) . . ?
C68 C69 C70 122.1(4) . . ?
C68 C69 H69 119.0 . . ?
C70 C69 H69 119.0 . . ?
C69 C70 C71 120.8(4) . . ?
C69 C70 H70 119.6 . . ?
C71 C70 H70 119.6 . . ?
C72 C71 C70 117.9(3) . . ?
C72 C71 N6 120.4(4) . . ?
C70 C71 N6 121.7(4) . . ?
C71 C72 C73 120.7(4) . . ?
C71 C72 H72 119.6 . . ?
C73 C72 H72 119.6 . . ?
C72 C73 C68 120.9(4) . . ?
C72 C73 H73 119.6 . . ?
C68 C73 H73 119.6 . . ?
C79 C74 N6 120.4(4) . . ?
C79 C74 C75 115.6(4) . . ?
N6 C74 C75 124.0(3) . . ?
C76 C75 C74 121.9(4) . . ?
C76 C75 H75 119.1 . . ?
C74 C75 H75 119.1 . . ?
C75 C76 C77 122.9(4) . . ?
C75 C76 H76 118.6 . . ?
C77 C76 H76 118.6 . . ?
C78 C77 C76 114.3(4) . . ?
C78 C77 C80 120.5(4) . . ?
C76 C77 C80 125.1(4) . . ?
C79 C78 C77 124.4(4) . . ?
C79 C78 H78 117.8 . . ?
C77 C78 H78 117.8 . . ?
C78 C79 C74 120.5(4) . . ?
C78 C79 H79 119.7 . . ?
C74 C79 H79 119.7 . . ?
C83 C80 C81 109.9(5) . . ?
C83 C80 C82 108.0(5) . . ?
C81 C80 C82 106.0(5) . . ?
C83 C80 C77 111.1(4) . . ?
C81 C80 C77 112.0(4) . . ?
C82 C80 C77 109.6(4) . . ?
C80 C81 H81A 109.5 . . ?
C80 C81 H81B 109.5 . . ?
H81A C81 H81B 109.5 . . ?
C80 C81 H81C 109.5 . . ?
H81A C81 H81C 109.5 . . ?
H81B C81 H81C 109.5 . . ?
C80 C82 H82A 109.5 . . ?
C80 C82 H82B 109.5 . . ?
H82A C82 H82B 109.5 . . ?
C80 C82 H82C 109.5 . . ?
H82A C82 H82C 109.5 . . ?
H82B C82 H82C 109.5 . . ?
C80 C83 H83A 109.5 . . ?
C80 C83 H83B 109.5 . . ?
H83A C83 H83B 109.5 . . ?
C80 C83 H83C 109.5 . . ?
H83A C83 H83C 109.5 . . ?
H83B C83 H83C 109.5 . . ?
C85 C84 C89 116.0(4) . . ?
C85 C84 N6 122.4(4) . . ?
C89 C84 N6 121.6(4) . . ?
C84 C85 C86 122.0(5) . . ?
C84 C85 H85 119.0 . . ?
C86 C85 H85 119.0 . . ?
C87 C86 C85 122.8(5) . . ?
C87 C86 H86 118.6 . . ?
C85 C86 H86 118.6 . . ?
C88 C87 C86 114.6(4) . . ?
C88 C87 C90 123.3(5) . . ?
C86 C87 C90 122.1(5) . . ?
C87 C88 C89 123.3(4) . . ?
C87 C88 H88 118.3 . . ?
C89 C88 H88 118.3 . . ?
C84 C89 C88 121.3(4) . . ?
C84 C89 H89 119.3 . . ?
C88 C89 H89 119.3 . . ?
C93 C90 C92 114.8(7) . . ?
C91' C90 C92' 113.2(7) . . ?
C91' C90 C87 112.5(8) . . ?
C93 C90 C87 108.2(7) . . ?
C92 C90 C87 110.9(6) . . ?
C92' C90 C87 110.2(7) . . ?
C93 C90 C91 106.8(6) . . ?
C92 C90 C91 105.8(6) . . ?
C87 C90 C91 110.2(5) . . ?
C91' C90 C93' 106.4(6) . . ?
C92' C90 C93' 105.3(6) . . ?
C87 C90 C93' 108.9(6) . . ?
C90 C91 H91A 109.5 . . ?
C90 C91 H91B 109.5 . . ?
H91A C91 H91B 109.5 . . ?
C90 C91 H91C 109.5 . . ?
H91A C91 H91C 109.5 . . ?
H91B C91 H91C 109.5 . . ?
C90 C92 H92A 109.5 . . ?
C90 C92 H92B 109.5 . . ?
H92A C92 H92B 109.5 . . ?
C90 C92 H92C 109.5 . . ?
H92A C92 H92C 109.5 . . ?
H92B C92 H92C 109.5 . . ?
C90 C93 H93A 109.5 . . ?
C90 C93 H93B 109.5 . . ?
H93A C93 H93B 109.5 . . ?
C90 C93 H93C 109.5 . . ?
H93A C93 H93C 109.5 . . ?
H93B C93 H93C 109.5 . . ?
C90 C91' H91D 107.9 . . ?
C90 C91' H91E 110.9 . . ?
H91D C91' H91E 109.5 . . ?
C90 C91' H91F 109.6 . . ?
H91D C91' H91F 109.5 . . ?
H91E C91' H91F 109.5 . . ?
C90 C92' H92D 109.4 . . ?
C90 C92' H92E 108.6 . . ?
H92D C92' H92E 109.5 . . ?
C90 C92' H92F 110.4 . . ?
H92D C92' H92F 109.5 . . ?
H92E C92' H92F 109.5 . . ?
C90 C93' H93D 108.8 . . ?
C90 C93' H93E 110.2 . . ?
H93D C93' H93E 109.5 . . ?
C90 C93' H93F 109.5 . . ?
H93D C93' H93F 109.5 . . ?
H93E C93' H93F 109.5 . . ?

loop_
_geom_bond_atom_site_label_1
_geom_bond_atom_site_label_2
_geom_bond_distance
_geom_bond_site_symmetry_2
_geom_bond_publ_flag
N1 C12 1.406(4) . ?
N1 C1 1.413(4) . ?
N1 C21 1.433(4) . ?
N2 C27 1.328(5) . ?
N2 C28 1.355(5) . ?
N3 C28 1.338(5) . ?
N3 C29 1.342(5) . ?
N4 C27 1.334(5) . ?
N4 C29 1.332(5) . ?
N5 C45 1.406(5) . ?
N5 C58 1.420(5) . ?
N5 C48 1.420(5) . ?
N6 C74 1.395(5) . ?
N6 C71 1.420(4) . ?
N6 C84 1.423(5) . ?
C1 C6 1.400(5) . ?
C1 C2 1.412(5) . ?
C2 C3 1.388(5) . ?
C2 C42 1.476(5) . ?
C3 C4 1.403(5) . ?
C3 H3 0.9500 . ?
C4 C5 1.367(5) . ?
C4 C13 1.523(5) . ?
C5 C6 1.407(5) . ?
C5 H5 0.9500 . ?
C6 C7 1.453(5) . ?
C7 C8 1.380(5) . ?
C7 C12 1.407(4) . ?
C8 C9 1.399(5) . ?
C8 H8 0.9500 . ?
C9 C10 1.411(5) . ?
C9 C17 1.519(5) . ?
C10 C11 1.389(5) . ?
C10 H10 0.9500 . ?
C11 C12 1.398(5) . ?
C11 C68 1.494(4) . ?
C13 C16 1.498(6) . ?
C13 C15 1.527(6) . ?
C13 C14 1.549(6) . ?
C14 H14A 0.9800 . ?
C14 H14B 0.9800 . ?
C14 H14C 0.9800 . ?
C15 H15A 0.9800 . ?
C15 H15B 0.9800 . ?
C15 H15C 0.9800 . ?
C16 H16A 0.9800 . ?
C16 H16B 0.9800 . ?
C16 H16C 0.9800 . ?
C17 C18 1.506(5) . ?
C17 C19 1.514(6) . ?
C17 C20 1.544(6) . ?
C18 H18A 0.9800 . ?
C18 H18B 0.9800 . ?
C18 H18C 0.9800 . ?
C19 H19A 0.9800 . ?
C19 H19B 0.9800 . ?
C19 H19C 0.9800 . ?
C20 H20A 0.9800 . ?
C20 H20B 0.9800 . ?
C20 H20C 0.9800 . ?
C21 C22 1.379(5) . ?
C21 C26 1.388(5) . ?
C22 C23 1.368(5) . ?
C22 H22 0.9500 . ?
C23 C24 1.397(5) . ?
C23 H23 0.9500 . ?
C24 C25 1.393(5) . ?
C24 C27 1.470(5) . ?
C25 C26 1.373(5) . ?
C25 H25 0.9500 . ?
C26 H26 0.9500 . ?
C28 C30 1.469(6) . ?
C29 C36 1.503(6) . ?
C30 C31 1.359(6) . ?
C30 C35 1.378(6) . ?
C31 C32 1.382(7) . ?
C31 H31 0.9500 . ?
C32 C33 1.380(8) . ?
C32 H32 0.9500 . ?
C33 C34 1.350(9) . ?
C33 H33 0.9500 . ?
C34 C35 1.385(8) . ?
C34 H34 0.9500 . ?
C35 H35 0.9500 . ?
C36 C37 1.385(6) . ?
C36 C41 1.381(7) . ?
C37 C38 1.358(8) . ?
C37 H37 0.9500 . ?
C38 C39 1.338(9) . ?
C38 H38 0.9500 . ?
C39 C40 1.347(8) . ?
C39 H39 0.9500 . ?
C40 C41 1.371(7) . ?
C40 H40 0.9500 . ?
C41 H41 0.9500 . ?
C42 C47 1.385(5) . ?
C42 C43 1.385(5) . ?
C43 C44 1.360(5) . ?
C43 H43 0.9500 . ?
C44 C45 1.400(5) . ?
C44 H44 0.9500 . ?
C45 C46 1.389(5) . ?
C46 C47 1.379(5) . ?
C46 H46 0.9500 . ?
C47 H47 0.9500 . ?
C48 C49 1.379(6) . ?
C48 C53 1.378(6) . ?
C49 C50 1.379(6) . ?
C49 H49 0.9500 . ?
C50 C51 1.376(6) . ?
C50 H50 0.9500 . ?
C51 C52 1.379(6) . ?
C51 C54 1.533(7) . ?
C52 C53 1.389(6) . ?
C52 H52 0.9500 . ?
C53 H53 0.9500 . ?
C54 C56 1.482(7) . ?
C54 C55 1.532(8) . ?
C54 C57 1.537(8) . ?
C55 H55A 0.9800 . ?
C55 H55B 0.9800 . ?
C55 H55C 0.9800 . ?
C56 H56A 0.9800 . ?
C56 H56B 0.9800 . ?
C56 H56C 0.9800 . ?
C57 H57A 0.9800 . ?
C57 H57B 0.9800 . ?
C57 H57C 0.9800 . ?
C58 C59 1.377(5) . ?
C58 C63 1.377(5) . ?
C59 C60 1.391(5) . ?
C59 H59 0.9500 . ?
C60 C61 1.369(6) . ?
C60 H60 0.9500 . ?
C61 C62 1.412(6) . ?
C61 C64 1.532(6) . ?
C62 C63 1.381(6) . ?
C62 H62 0.9500 . ?
C63 H63 0.9500 . ?
C64 C66 1.446(7) . ?
C64 C65 1.460(7) . ?
C64 C67 1.532(7) . ?
C65 H65A 0.9800 . ?
C65 H65B 0.9800 . ?
C65 H65C 0.9800 . ?
C66 H66A 0.9800 . ?
C66 H66B 0.9800 . ?
C66 H66C 0.9800 . ?
C67 H67A 0.9800 . ?
C67 H67B 0.9800 . ?
C67 H67C 0.9800 . ?
C68 C69 1.368(5) . ?
C68 C73 1.399(5) . ?
C69 C70 1.385(5) . ?
C69 H69 0.9500 . ?
C70 C71 1.392(5) . ?
C70 H70 0.9500 . ?
C71 C72 1.382(5) . ?
C72 C73 1.398(5) . ?
C72 H72 0.9500 . ?
C73 H73 0.9500 . ?
C74 C79 1.394(5) . ?
C74 C75 1.407(5) . ?
C75 C76 1.371(5) . ?
C75 H75 0.9500 . ?
C76 C77 1.390(5) . ?
C76 H76 0.9500 . ?
C77 C78 1.378(6) . ?
C77 C80 1.528(6) . ?
C78 C79 1.381(6) . ?
C78 H78 0.9500 . ?
C79 H79 0.9500 . ?
C80 C83 1.499(6) . ?
C80 C81 1.503(7) . ?
C80 C82 1.522(7) . ?
C81 H81A 0.9800 . ?
C81 H81B 0.9800 . ?
C81 H81C 0.9800 . ?
C82 H82A 0.9800 . ?
C82 H82B 0.9800 . ?
C82 H82C 0.9800 . ?
C83 H83A 0.9800 . ?
C83 H83B 0.9800 . ?
C83 H83C 0.9800 . ?
C84 C85 1.363(6) . ?
C84 C89 1.368(5) . ?
C85 C86 1.380(6) . ?
C85 H85 0.9500 . ?
C86 C87 1.368(6) . ?
C86 H86 0.9500 . ?
C87 C88 1.364(6) . ?
C87 C90 1.531(6) . ?
C88 C89 1.382(6) . ?
C88 H88 0.9500 . ?
C89 H89 0.9500 . ?
C90 C91' 1.486(8) . ?
C90 C93 1.494(7) . ?
C90 C92 1.506(7) . ?
C90 C92' 1.526(8) . ?
C90 C91 1.599(7) . ?
C90 C93' 1.612(7) . ?
C91 H91A 0.9800 . ?
C91 H91B 0.9800 . ?
C91 H91C 0.9800 . ?
C92 H92A 0.9800 . ?
C92 H92B 0.9800 . ?
C92 H92C 0.9800 . ?
C93 H93A 0.9800 . ?
C93 H93B 0.9800 . ?
C93 H93C 0.9800 . ?
C91' H91D 0.9800 . ?
C91' H91E 0.9800 . ?
C91' H91F 0.9800 . ?
C92' H92D 0.9800 . ?
C92' H92E 0.9800 . ?
C92' H92F 0.9800 . ?
C93' H93D 0.9800 . ?
C93' H93E 0.9800 . ?
C93' H93F 0.9800 . ?

loop_
_geom_torsion_atom_site_label_1
_geom_torsion_atom_site_label_2
_geom_torsion_atom_site_label_3
_geom_torsion_atom_site_label_4
_geom_torsion
_geom_torsion_site_symmetry_1
_geom_torsion_site_symmetry_2
_geom_torsion_site_symmetry_3
_geom_torsion_site_symmetry_4
_geom_torsion_publ_flag
C12 N1 C1 C6 -3.3(4) . . . . ?
C21 N1 C1 C6 -163.1(3) . . . . ?
C12 N1 C1 C2 178.3(4) . . . . ?
C21 N1 C1 C2 18.6(6) . . . . ?
C6 C1 C2 C3 -0.8(5) . . . . ?
N1 C1 C2 C3 177.4(3) . . . . ?
C6 C1 C2 C42 -178.8(4) . . . . ?
N1 C1 C2 C42 -0.6(6) . . . . ?
C1 C2 C3 C4 1.5(6) . . . . ?
C42 C2 C3 C4 179.6(4) . . . . ?
C2 C3 C4 C5 -0.8(6) . . . . ?
C2 C3 C4 C13 -178.5(4) . . . . ?
C3 C4 C5 C6 -0.6(5) . . . . ?
C13 C4 C5 C6 177.1(3) . . . . ?
C2 C1 C6 C5 -0.4(5) . . . . ?
N1 C1 C6 C5 -179.0(3) . . . . ?
C2 C1 C6 C7 -179.3(3) . . . . ?
N1 C1 C6 C7 2.1(4) . . . . ?
C4 C5 C6 C1 1.2(5) . . . . ?
C4 C5 C6 C7 179.8(4) . . . . ?
C1 C6 C7 C8 176.8(4) . . . . ?
C5 C6 C7 C8 -2.0(7) . . . . ?
C1 C6 C7 C12 -0.1(4) . . . . ?
C5 C6 C7 C12 -178.9(4) . . . . ?
C12 C7 C8 C9 1.5(6) . . . . ?
C6 C7 C8 C9 -175.1(4) . . . . ?
C7 C8 C9 C10 -1.2(5) . . . . ?
C7 C8 C9 C17 179.7(4) . . . . ?
C8 C9 C10 C11 -0.5(6) . . . . ?
C17 C9 C10 C11 178.6(4) . . . . ?
C9 C10 C11 C12 1.9(5) . . . . ?
C9 C10 C11 C68 -178.4(3) . . . . ?
C10 C11 C12 N1 177.4(4) . . . . ?
C68 C11 C12 N1 -2.3(6) . . . . ?
C10 C11 C12 C7 -1.6(5) . . . . ?
C68 C11 C12 C7 178.7(3) . . . . ?
C1 N1 C12 C11 -175.9(4) . . . . ?
C21 N1 C12 C11 -16.2(6) . . . . ?
C1 N1 C12 C7 3.2(4) . . . . ?
C21 N1 C12 C7 162.9(3) . . . . ?
C8 C7 C12 C11 0.0(5) . . . . ?
C6 C7 C12 C11 177.3(3) . . . . ?
C8 C7 C12 N1 -179.2(3) . . . . ?
C6 C7 C12 N1 -1.9(4) . . . . ?
C5 C4 C13 C16 7.3(6) . . . . ?
C3 C4 C13 C16 -175.1(4) . . . . ?
C5 C4 C13 C15 131.7(5) . . . . ?
C3 C4 C13 C15 -50.7(5) . . . . ?
C5 C4 C13 C14 -109.8(5) . . . . ?
C3 C4 C13 C14 67.8(5) . . . . ?
C8 C9 C17 C18 -47.7(5) . . . . ?
C10 C9 C17 C18 133.2(4) . . . . ?
C8 C9 C17 C19 -171.2(4) . . . . ?
C10 C9 C17 C19 9.7(6) . . . . ?
C8 C9 C17 C20 69.9(5) . . . . ?
C10 C9 C17 C20 -109.2(4) . . . . ?
C12 N1 C21 C22 123.0(4) . . . . ?
C1 N1 C21 C22 -80.3(5) . . . . ?
C12 N1 C21 C26 -57.8(5) . . . . ?
C1 N1 C21 C26 98.9(4) . . . . ?
C26 C21 C22 C23 2.3(6) . . . . ?
N1 C21 C22 C23 -178.6(3) . . . . ?
C21 C22 C23 C24 -0.1(6) . . . . ?
C22 C23 C24 C25 -0.1(6) . . . . ?
C22 C23 C24 C27 175.2(4) . . . . ?
C23 C24 C25 C26 -1.9(6) . . . . ?
C27 C24 C25 C26 -177.3(4) . . . . ?
C24 C25 C26 C21 4.1(6) . . . . ?
C22 C21 C26 C25 -4.3(6) . . . . ?
N1 C21 C26 C25 176.5(4) . . . . ?
C28 N2 C27 N4 1.2(6) . . . . ?
C28 N2 C27 C24 179.5(3) . . . . ?
C29 N4 C27 N2 -2.8(6) . . . . ?
C29 N4 C27 C24 178.8(3) . . . . ?
C25 C24 C27 N2 -172.5(4) . . . . ?
C23 C24 C27 N2 12.2(6) . . . . ?
C25 C24 C27 N4 5.9(6) . . . . ?
C23 C24 C27 N4 -169.3(4) . . . . ?
C29 N3 C28 N2 -1.3(6) . . . . ?
C29 N3 C28 C30 177.3(4) . . . . ?
C27 N2 C28 N3 1.0(6) . . . . ?
C27 N2 C28 C30 -177.6(4) . . . . ?
C27 N4 C29 N3 2.4(6) . . . . ?
C27 N4 C29 C36 -179.4(4) . . . . ?
C28 N3 C29 N4 -0.5(6) . . . . ?
C28 N3 C29 C36 -178.7(4) . . . . ?
N3 C28 C30 C31 -171.5(5) . . . . ?
N2 C28 C30 C31 7.2(7) . . . . ?
N3 C28 C30 C35 7.9(6) . . . . ?
N2 C28 C30 C35 -173.4(4) . . . . ?
C35 C30 C31 C32 0.9(9) . . . . ?
C28 C30 C31 C32 -179.7(5) . . . . ?
C30 C31 C32 C33 -0.7(10) . . . . ?
C31 C32 C33 C34 -1.0(12) . . . . ?
C32 C33 C34 C35 2.6(13) . . . . ?
C31 C30 C35 C34 0.7(8) . . . . ?
C28 C30 C35 C34 -178.7(5) . . . . ?
C33 C34 C35 C30 -2.4(10) . . . . ?
N4 C29 C36 C37 167.2(5) . . . . ?
N3 C29 C36 C37 -14.5(7) . . . . ?
N4 C29 C36 C41 -12.9(7) . . . . ?
N3 C29 C36 C41 165.4(5) . . . . ?
C41 C36 C37 C38 -0.4(9) . . . . ?
C29 C36 C37 C38 179.5(6) . . . . ?
C36 C37 C38 C39 0.0(12) . . . . ?
C37 C38 C39 C40 0.5(15) . . . . ?
C38 C39 C40 C41 -0.6(14) . . . . ?
C39 C40 C41 C36 0.2(11) . . . . ?
C37 C36 C41 C40 0.3(9) . . . . ?
C29 C36 C41 C40 -179.6(5) . . . . ?
C3 C2 C42 C47 98.6(4) . . . . ?
C1 C2 C42 C47 -83.4(5) . . . . ?
C3 C2 C42 C43 -74.6(5) . . . . ?
C1 C2 C42 C43 103.3(5) . . . . ?
C47 C42 C43 C44 1.7(6) . . . . ?
C2 C42 C43 C44 175.2(4) . . . . ?
C42 C43 C44 C45 -3.7(6) . . . . ?
C43 C44 C45 C46 3.5(6) . . . . ?
C43 C44 C45 N5 -176.2(4) . . . . ?
C58 N5 C45 C46 25.4(6) . . . . ?
C48 N5 C45 C46 -164.0(4) . . . . ?
C58 N5 C45 C44 -154.8(4) . . . . ?
C48 N5 C45 C44 15.8(6) . . . . ?
C44 C45 C46 C47 -1.7(6) . . . . ?
N5 C45 C46 C47 178.1(3) . . . . ?
C45 C46 C47 C42 -0.2(6) . . . . ?
C43 C42 C47 C46 0.2(5) . . . . ?
C2 C42 C47 C46 -173.3(4) . . . . ?
C45 N5 C48 C49 52.8(6) . . . . ?
C58 N5 C48 C49 -136.1(4) . . . . ?
C45 N5 C48 C53 -125.4(4) . . . . ?
C58 N5 C48 C53 45.7(6) . . . . ?
C53 C48 C49 C50 0.2(7) . . . . ?
N5 C48 C49 C50 -178.1(4) . . . . ?
C48 C49 C50 C51 -0.2(8) . . . . ?
C49 C50 C51 C52 -0.4(8) . . . . ?
C49 C50 C51 C54 179.4(5) . . . . ?
C50 C51 C52 C53 1.1(7) . . . . ?
C54 C51 C52 C53 -178.7(5) . . . . ?
C49 C48 C53 C52 0.5(7) . . . . ?
N5 C48 C53 C52 178.8(4) . . . . ?
C51 C52 C53 C48 -1.2(7) . . . . ?
C50 C51 C54 C56 107.8(7) . . . . ?
C52 C51 C54 C56 -72.4(8) . . . . ?
C50 C51 C54 C55 -123.1(7) . . . . ?
C52 C51 C54 C55 56.7(7) . . . . ?
C50 C51 C54 C57 -13.1(8) . . . . ?
C52 C51 C54 C57 166.7(5) . . . . ?
C45 N5 C58 C59 -130.5(4) . . . . ?
C48 N5 C58 C59 58.6(5) . . . . ?
C45 N5 C58 C63 52.3(6) . . . . ?
C48 N5 C58 C63 -118.6(5) . . . . ?
C63 C58 C59 C60 1.9(6) . . . . ?
N5 C58 C59 C60 -175.4(4) . . . . ?
C58 C59 C60 C61 -0.1(7) . . . . ?
C59 C60 C61 C62 -2.3(7) . . . . ?
C59 C60 C61 C64 177.5(4) . . . . ?
C60 C61 C62 C63 3.0(7) . . . . ?
C64 C61 C62 C63 -176.8(5) . . . . ?
C59 C58 C63 C62 -1.1(7) . . . . ?
N5 C58 C63 C62 176.0(4) . . . . ?
C61 C62 C63 C58 -1.3(8) . . . . ?
C60 C61 C64 C66 118.8(7) . . . . ?
C62 C61 C64 C66 -61.4(8) . . . . ?
C60 C61 C64 C65 -112.6(6) . . . . ?
C62 C61 C64 C65 67.2(7) . . . . ?
C60 C61 C64 C67 1.1(7) . . . . ?
C62 C61 C64 C67 -179.1(5) . . . . ?
C10 C11 C68 C69 111.6(4) . . . . ?
C12 C11 C68 C69 -68.7(5) . . . . ?
C10 C11 C68 C73 -68.2(5) . . . . ?
C12 C11 C68 C73 111.5(5) . . . . ?
C73 C68 C69 C70 -3.8(6) . . . . ?
C11 C68 C69 C70 176.4(4) . . . . ?
C68 C69 C70 C71 -0.5(6) . . . . ?
C69 C70 C71 C72 3.3(6) . . . . ?
C69 C70 C71 N6 -176.1(4) . . . . ?
C74 N6 C71 C72 -153.7(4) . . . . ?
C84 N6 C71 C72 24.1(5) . . . . ?
C74 N6 C71 C70 25.6(6) . . . . ?
C84 N6 C71 C70 -156.6(4) . . . . ?
C70 C71 C72 C73 -1.6(6) . . . . ?
N6 C71 C72 C73 177.8(4) . . . . ?
C71 C72 C73 C68 -2.9(7) . . . . ?
C69 C68 C73 C72 5.5(6) . . . . ?
C11 C68 C73 C72 -174.8(4) . . . . ?
C71 N6 C74 C79 -157.3(4) . . . . ?
C84 N6 C74 C79 24.9(6) . . . . ?
C71 N6 C74 C75 25.5(6) . . . . ?
C84 N6 C74 C75 -152.3(4) . . . . ?
C79 C74 C75 C76 5.4(6) . . . . ?
N6 C74 C75 C76 -177.3(4) . . . . ?
C74 C75 C76 C77 -3.8(7) . . . . ?
C75 C76 C77 C78 -1.9(6) . . . . ?
C75 C76 C77 C80 179.2(4) . . . . ?
C76 C77 C78 C79 6.1(7) . . . . ?
C80 C77 C78 C79 -174.9(4) . . . . ?
C77 C78 C79 C74 -4.5(7) . . . . ?
N6 C74 C79 C78 -178.8(4) . . . . ?
C75 C74 C79 C78 -1.4(6) . . . . ?
C78 C77 C80 C83 -58.1(6) . . . . ?
C76 C77 C80 C83 120.8(5) . . . . ?
C78 C77 C80 C81 178.6(5) . . . . ?
C76 C77 C80 C81 -2.6(7) . . . . ?
C78 C77 C80 C82 61.3(6) . . . . ?
C76 C77 C80 C82 -119.9(5) . . . . ?
C74 N6 C84 C85 69.6(5) . . . . ?
C71 N6 C84 C85 -108.4(5) . . . . ?
C74 N6 C84 C89 -111.0(4) . . . . ?
C71 N6 C84 C89 71.0(5) . . . . ?
C89 C84 C85 C86 -1.3(7) . . . . ?
N6 C84 C85 C86 178.1(5) . . . . ?
C84 C85 C86 C87 0.8(9) . . . . ?
C85 C86 C87 C88 -0.3(8) . . . . ?
C85 C86 C87 C90 -178.9(5) . . . . ?
C86 C87 C88 C89 0.4(7) . . . . ?
C90 C87 C88 C89 179.0(4) . . . . ?
C85 C84 C89 C88 1.4(7) . . . . ?
N6 C84 C89 C88 -178.0(4) . . . . ?
C87 C88 C89 C84 -1.0(7) . . . . ?
C88 C87 C90 C91' 137.1(10) . . . . ?
C86 C87 C90 C91' -44.4(10) . . . . ?
C88 C87 C90 C93 82.6(9) . . . . ?
C86 C87 C90 C93 -98.9(9) . . . . ?
C88 C87 C90 C92 -44.2(9) . . . . ?
C86 C87 C90 C92 134.3(9) . . . . ?
C88 C87 C90 C92' -95.5(9) . . . . ?
C86 C87 C90 C92' 83.0(10) . . . . ?
C88 C87 C90 C91 -160.9(7) . . . . ?
C86 C87 C90 C91 17.6(8) . . . . ?
C88 C87 C90 C93' 19.5(9) . . . . ?
C86 C87 C90 C93' -162.0(8) . . . . ?
